data_4000016
loop_
_publ_author_name
'Mori, Hatsumi'
'Sakurai, Naoki'
'Tanaka, Shoji'
'Moriyama, Hiroshi'
'Mori, Takehiko'
'Kobayashi, Hayao'
'Kobayashi, Akiko'

_publ_section_title
;
 Control of Electronic State by Dihedral Angle in \q-type
 Bis(ethylenedithio)tetraselenafulvalene Salts
;
_journal_coden_ASTM CMATEX
_journal_issue 10
_journal_name_full 'Chemistry of Materials'
_journal_page_first 2984
_journal_page_last 2987
_journal_paper_doi 10.1021/cm000321+
_journal_volume 12
_journal_year 2000
_chemical_formula_moiety 'C24 H16 Cs N4 S12 Se8 Zn '
_chemical_formula_sum 'C24 H16 Cs N4 S12 Se8 Zn'
_chemical_formula_weight 1575.10
_space_group_IT_number 23
_symmetry_cell_setting orthorhombic
_symmetry_Int_Tables_number 23
_symmetry_space_group_name_Hall 'I 2 2'
_symmetry_space_group_name_H-M 'I 2 2 2'
_audit_creation_date 'Mon Feb 15 17:27:25 1999'
_audit_creation_method 'from TEXRAY.INF file'
_cell_angle_alpha 90
_cell_angle_beta 90
_cell_angle_gamma 90
_cell_formula_units_Z 2
_cell_length_a 9.818(6)
_cell_length_b 44.130(5)
_cell_length_c 4.906(7)
_cell_measurement_reflns_used 24
_cell_measurement_temperature 298.2
_cell_measurement_theta_max 14.0
_cell_measurement_theta_min 8.0
_cell_volume 2125(2)
_computing_cell_refinement 'MSC/AFC Diffractometer Control'
_computing_data_collection 'MSC/AFC Diffractometer Control'
_computing_data_reduction teXsan
_computing_publication_material teXsan
_computing_structure_refinement teXsan
_diffrn_ambient_temperature 298.2
_diffrn_measurement_device 'Rigaku AFC5R'
_diffrn_measurement_method w-2q
_diffrn_orient_matrix_UB_11 0.00902
_diffrn_orient_matrix_UB_12 -0.01390
_diffrn_orient_matrix_UB_13 -0.15999
_diffrn_orient_matrix_UB_21 0.10085
_diffrn_orient_matrix_UB_22 -0.00070
_diffrn_orient_matrix_UB_23 0.02770
_diffrn_orient_matrix_UB_31 -0.01096
_diffrn_orient_matrix_UB_32 -0.01789
_diffrn_orient_matrix_UB_33 0.12320
_diffrn_radiation_detector 'scintillation counter'
_diffrn_radiation_monochromator graphite
_diffrn_radiation_source 'Rigaku rotating anode'
_diffrn_radiation_type 'Mo Ka'
_diffrn_radiation_wavelength 0.7107
_diffrn_reflns_av_R_equivalents 0.000
_diffrn_reflns_av_sigmaI/netI 0.218
_diffrn_reflns_limit_h_max 13
_diffrn_reflns_limit_h_min 0
_diffrn_reflns_limit_k_max 62
_diffrn_reflns_limit_k_min 0
_diffrn_reflns_limit_l_max 6
_diffrn_reflns_limit_l_min 0
_diffrn_reflns_number 1826
_diffrn_reflns_reduction_process 'Lp corrections applied'
_diffrn_reflns_theta_max 30.00
_diffrn_reflns_theta_min 1.85
_diffrn_standards_decay_% -0.15
_diffrn_standards_interval_count 150
_diffrn_standards_number 3
_exptl_absorpt_coefficient_mu 8.889
_exptl_absorpt_correction_T_max 1.000
_exptl_absorpt_correction_T_min 0.953
_exptl_absorpt_correction_type psi-scan
_exptl_crystal_colour black
_exptl_crystal_density_diffrn 2.460
_exptl_crystal_description plate
_exptl_crystal_F_000 1474.00
_exptl_crystal_size_max 0.425
_exptl_crystal_size_mid 0.025
_exptl_crystal_size_min 0.013
_refine_diff_density_max 1.17
_refine_diff_density_min -1.42
_refine_ls_extinction_method none
_refine_ls_goodness_of_fit_obs 1.792
_refine_ls_hydrogen_treatment noref
_refine_ls_matrix_type diagonal
_refine_ls_number_constraints 0
_refine_ls_number_parameters 130
_refine_ls_number_reflns 632
_refine_ls_number_restraints 0
_refine_ls_R_factor_obs 0.0673
_refine_ls_shift/esd_max 0.0969
_refine_ls_shift/esd_mean 0.06640
_refine_ls_structure_factor_coef F
_refine_ls_weighting_details 'w = 1/[s^2^(Fo) + 0.00000|Fo|^2^]'
_refine_ls_weighting_scheme calc
_refine_ls_wR_factor_obs 0.0437
_reflns_number_observed 632
_reflns_number_total 1826
_reflns_observed_criterion >2.0sigma(I)
_cod_data_source_file cm000321+.cif
_cod_data_source_block theta-BETS2CsZn(SCN)4
_cod_depositor_comments
;
The following automatic conversions were performed:

'_refine_ls_weighting_scheme' value 'w = 1/[s^2^(Fo) +
0.00000|Fo|^2^]' was changed to 'calc'. New tag
'_refine_ls_weighting_details' was created. The value of the new tag
was set to 'w = 1/[s^2^(Fo) + 0.00000|Fo|^2^]'.

Automatic conversion script
Id: cif_fix_values 4586 2016-02-24 11:40:35Z andrius 
;
_cod_original_formula_sum 'C24 H16 Cs N4 S12 Se8 Zn '
_cod_database_code 4000016

loop_
_symmetry_equiv_pos_as_xyz
x,y,z
-x,-y,z
x,-y,-z
-x,y,-z
1/2+x,1/2+y,1/2+z
1/2-x,1/2-y,1/2+z
1/2+x,1/2-y,1/2-z
1/2-x,1/2+y,1/2-z

loop_
_atom_site_aniso_label
_atom_site_aniso_U_11
_atom_site_aniso_U_22
_atom_site_aniso_U_33
_atom_site_aniso_U_12
_atom_site_aniso_U_13
_atom_site_aniso_U_23
Cs 0.062(3) 0.045(2) 0.056(3) 0.0000 0.0000 0.0000
Se3 0.048(2) 0.028(1) 0.055(2) -0.002(2) 0.002(3) 0.003(2)
Se5 0.042(2) 0.023(1) 0.046(2) 0.000(2) 0.005(2) -0.002(2)
Zn 0.051(5) 0.030(4) 0.062(6) 0.0000 0.0000 0.0000
S1 0.052(6) 0.028(3) 0.071(7) 0.003(4) 0.008(7) -0.007(5)
S7 0.030(4) 0.011(2) 0.046(5) 0.003(3) 0.010(6) 0.000(4)
S50 0.052(6) 0.055(5) 0.074(8) -0.009(5) -0.004(8) 0.005(7)
N52 0.07(2) 0.07(2) 0.06(2) 0.02(2) -0.03(2) 0.02(2)
C1 0.15(5) 0.04(2) 0.09(4) 0.00(3) 0.07(3) 0.00(2)
C3 0.01(2) 0.02(1) 0.05(3) 0.01(1) 0.01(2) 0.02(1)
C5 0.06(3) 0.03(2) 0.06(3) 0.0000 0.01(4) 0.0000
C6 0.02(2) 0.01(1) 0.01(2) 0.0000 -0.01(3) 0.0000
C7 0.04(2) 0.03(1) 0.05(3) 0.00(1) 0.00(2) 0.01(2)
C9 0.04(2) 0.01(1) 0.02(2) 0.01(1) 0.01(2) 0.01(1)
C51 0.03(2) 0.04(2) 0.06(3) 0.01(1) 0.01(2) 0.02(2)

loop_
_atom_site_label
_atom_site_fract_x
_atom_site_fract_y
_atom_site_fract_z
_atom_site_U_iso_or_equiv
_atom_site_thermal_displace_type
_atom_site_calc_flag
_atom_site_calc_attached_atom
_atom_site_occupancy
_atom_site_refinement_flags
Cs 0.5000 0.0000 0.0000 0.055(1) Uani d . 0.25 S
Se3 0.6271(3) 0.69307(6) 0.3028(8) 0.0435(9) Uani d . 1.00 .
Se5 0.6282(3) 0.76981(6) 0.3048(6) 0.0372(8) Uani d . 1.00 .
Zn 0.0000 0.0000 0.0000 0.048(3) Uani d . 0.25 S
S1 0.6445(9) 0.6248(1) 0.285(2) 0.050(3) Uani d . 1.00 .
S7 0.6435(7) 0.8391(1) 0.282(2) 0.029(2) Uani d . 1.00 .
S50 0.3226(8) 0.0531(2) 0.530(3) 0.060(3) Uani d . 1.00 .
N52 0.112(3) 0.0260(5) 0.221(6) 0.065(9) Uani d . 1.00 .
C1 0.537(5) 0.5935(6) 0.395(7) 0.09(2) Uani d . 1.00 .
C3 0.556(2) 0.6553(5) 0.422(6) 0.026(9) Uani d . 1.00 .
C5 0.5000 0.7170(7) 0.5000 0.05(1) Uani d . 0.50 S
C6 0.5000 0.7475(6) 0.5000 0.011(9) Uani d . 0.50 S
C7 0.554(2) 0.8067(5) 0.422(6) 0.04(1) Uani d . 1.00 .
C9 0.522(4) 0.8714(4) 0.354(5) 0.026(8) Uani d . 1.00 .
C51 0.198(3) 0.0365(5) 0.329(7) 0.04(1) Uani d . 1.00 .
H1 0.4688 0.5891 0.2271 0.0507 Uiso calc . 1.00 .
H2 0.6051 0.5744 0.4203 0.0507 Uiso calc . 1.00 .
H5 0.5720 0.8926 0.3090 0.0507 Uiso calc . 1.00 .
H6 0.4331 0.8691 0.2256 0.0507 Uiso calc . 1.00 .

loop_
_atom_type_symbol
_atom_type_oxidation_number
_atom_type_number_in_cell
_atom_type_scat_dispersion_real
_atom_type_scat_dispersion_imag
_atom_type_scat_source
C 0 48 0.003 0.002 'International Tables for Crystallography (1992, Vol. C, Tables 4.2.6.8 and 6.1.1.1)'
H 0 32 0.000 0.000 'International Tables for Crystallography (1992, Vol. C, Table 6.1.1.2)'
N 0 8 0.006 0.003 'International Tables for Crystallography (1992, Vol. C, Tables 4.2.6.8 and 6.1.1.1)'
S 0 24 0.125 0.123 'International Tables for Crystallography (1992, Vol. C, Tables 4.2.6.8 and 6.1.1.1)'
Se 0 16 -0.093 2.226 'International Tables for Crystallography (1992, Vol. C, Tables 4.2.6.8 and 6.1.1.1)'
Cs 0 2 -0.368 2.119 'International Tables for Crystallography (1992, Vol. C, Tables 4.2.6.8 and 6.1.1.1)'
Zn 0 2 0.284 1.430 'International Tables for Crystallography (1992, Vol. C, Tables 4.2.6.8 and 6.1.1.1)'

loop_
_geom_angle_atom_site_label_1
_geom_angle_atom_site_label_2
_geom_angle_atom_site_label_3
_geom_angle
_geom_angle_site_symmetry_1
_geom_angle_site_symmetry_2
_geom_angle_site_symmetry_3
_geom_angle_publ_flag
C3 SE3 C5 95(1) 1_555 1_555 1_555 yes
C6 SE5 C7 92(1) 1_555 1_555 1_555 yes
N52 ZN N52 111(1) 1_555 1_555 2_555 yes
N52 ZN N52 110(1) 1_555 1_555 3_555 yes
N52 ZN N52 106(1) 1_555 1_555 4_555 yes
N52 ZN N52 106(1) 2_555 1_555 3_555 yes
N52 ZN N52 110(1) 2_555 1_555 4_555 yes
N52 ZN N52 111(1) 3_555 1_555 4_555 yes
C1 S1 C3 100(1) 1_555 1_555 1_555 yes
C7 S7 C9 102(1) 1_555 1_555 1_555 yes
ZN N52 C51 163(2) 1_555 1_555 1_555 yes
S1 C1 C1 125(1) 1_555 1_555 4_656 yes
SE3 C3 S1 112(1) 1_555 1_555 1_555 yes
SE3 C3 C3 118.6(7) 1_555 1_555 4_656 yes
S1 C3 C3 129.3(8) 1_555 1_555 4_656 yes
SE3 C5 SE3 112(1) 1_555 1_555 4_656 yes
SE3 C5 C6 123.8(8) 1_555 1_555 1_555 yes
SE3 C5 C6 123.8(8) 4_656 1_555 1_555 yes
SE5 C6 SE5 116(1) 1_555 1_555 4_656 yes
SE5 C6 C5 122.0(7) 1_555 1_555 1_555 yes
SE5 C6 C5 122.0(7) 4_656 1_555 1_555 yes
SE5 C7 S7 112(1) 1_555 1_555 1_555 yes
SE5 C7 C7 119.8(8) 1_555 1_555 4_656 yes
S7 C7 C7 128.0(8) 1_555 1_555 4_656 yes
S7 C9 C9 111(1) 1_555 1_555 4_656 yes
S50 C51 N52 173(3) 1_555 1_555 1_555 yes

loop_
_geom_bond_atom_site_label_1
_geom_bond_atom_site_label_2
_geom_bond_distance
_geom_bond_site_symmetry_1
_geom_bond_site_symmetry_2
_geom_bond_publ_flag
SE3 C3 1.90(2) 1_555 1_555 yes
SE3 C5 1.90(2) 1_555 1_555 yes
SE5 C6 1.86(1) 1_555 1_555 yes
SE5 C7 1.88(2) 1_555 1_555 yes
ZN N52 1.93(3) 1_555 1_555 yes
ZN N52 1.93(3) 1_555 2_555 yes
ZN N52 1.93(3) 1_555 3_555 yes
ZN N52 1.93(3) 1_555 4_555 yes
S1 C1 1.82(4) 1_555 1_555 yes
S1 C3 1.74(2) 1_555 1_555 yes
S7 C7 1.82(2) 1_555 1_555 yes
S7 C9 1.89(3) 1_555 1_555 yes
S50 C51 1.73(3) 1_555 1_555 yes
N52 C51 1.10(4) 1_555 1_555 yes
C1 C1 1.26(8) 1_555 4_656 yes
C3 C3 1.34(5) 1_555 4_656 yes
C5 C6 1.34(4) 1_555 1_555 yes
C7 C7 1.30(5) 1_555 4_656 yes
C9 C9 1.50(5) 1_555 4_656 yes

loop_
_geom_contact_atom_site_label_1
_geom_contact_atom_site_label_2
_geom_contact_distance
_geom_contact_site_symmetry_1
_geom_contact_site_symmetry_2
_geom_contact_publ_flag
SE3 S7 3.553(8) 1_555 6_665 ?
S1 S7 3.58(1) 1_555 6_665 ?
S1 S7 3.60(1) 1_555 6_664 ?
S7 C3 3.45(3) 1_555 6_664 ?
N52 C1 3.37(4) 1_555 8_545 ?
N52 C1 3.46(4) 1_555 5_444 ?
N52 N52 3.51(6) 1_555 4_556 ?
C1 C51 3.59(5) 1_555 8_555 ?
